data_7101399
loop_
_publ_author_name
'Christophe Bucher'
'Charles H. Devillers'
'Jean-Claude Moutet'
'Jacques P\'ecaut'
'Jonathan L. Sessler'

_publ_section_title
;
Electrochemical synthesis of cyclo[8]pyrrole
;
_journal_issue 37
_journal_name_full 'Chemical Communications'
_journal_paper_doi 10.1039/b606998c
_journal_year 2006
_chemical_formula_sum 'C66 H92 Cl4 N8 O4 S'
_chemical_formula_weight 1235.34
_chemical_name_common (Cyclo[8]pyrrole)H2SO4
_chemical_name_systematic
;
?
;
_space_group_IT_number 2
_symmetry_cell_setting triclinic
_symmetry_space_group_name_Hall '-P 1'
_symmetry_space_group_name_H-M 'P -1'
_atom_sites_solution_hydrogens geom
_atom_sites_solution_primary direct
_atom_sites_solution_secondary difmap
_audit_creation_method SHELXL-97
_cell_angle_alpha 85.971(4)
_cell_angle_beta 83.331(3)
_cell_angle_gamma 86.884(3)
_cell_formula_units_Z 2
_cell_length_a 10.7538(19)
_cell_length_b 13.005(2)
_cell_length_c 23.764(4)
_cell_measurement_temperature 223(2)
_cell_volume 3289.1(10)
_computing_cell_refinement 'Bruker SMART'
_computing_data_collection 'Bruker SMART'
_computing_data_reduction 'Bruker SAINT'
_computing_molecular_graphics 'Bruker SHELXTL'
_computing_publication_material 'Bruker SHELXTL'
_computing_structure_refinement 'SHELXL-97 (Sheldrick, 1997)'
_computing_structure_solution 'SHELXS-97 (Sheldrick, 1990)'
_diffrn_ambient_temperature 223(2)
_diffrn_measured_fraction_theta_full 0.850
_diffrn_measured_fraction_theta_max 0.850
_diffrn_measurement_device_type 'CCD area detector'
_diffrn_measurement_method 'phi and omega scans'
_diffrn_radiation_monochromator graphite
_diffrn_radiation_source 'fine-focus sealed tube'
_diffrn_radiation_type MoK\a
_diffrn_radiation_wavelength 0.71073
_diffrn_reflns_av_R_equivalents 0.0155
_diffrn_reflns_av_sigmaI/netI 0.0356
_diffrn_reflns_limit_h_max 14
_diffrn_reflns_limit_h_min -14
_diffrn_reflns_limit_k_max 10
_diffrn_reflns_limit_k_min -17
_diffrn_reflns_limit_l_max 29
_diffrn_reflns_limit_l_min -31
_diffrn_reflns_number 21542
_diffrn_reflns_theta_full 29.17
_diffrn_reflns_theta_max 29.17
_diffrn_reflns_theta_min 1.74
_exptl_absorpt_coefficient_mu 0.264
_exptl_absorpt_correction_type none
_exptl_crystal_colour orange
_exptl_crystal_density_diffrn 1.247
_exptl_crystal_density_meas 0
_exptl_crystal_density_method 'not measured'
_exptl_crystal_F_000 1320
_exptl_crystal_size_max 0.20
_exptl_crystal_size_mid 0.20
_exptl_crystal_size_min 0.04
_refine_diff_density_max 0.690
_refine_diff_density_min -0.471
_refine_diff_density_rms 0.054
_refine_ls_extinction_method none
_refine_ls_goodness_of_fit_ref 1.042
_refine_ls_hydrogen_treatment mixed
_refine_ls_matrix_type full
_refine_ls_number_parameters 871
_refine_ls_number_reflns 15097
_refine_ls_number_restraints 4
_refine_ls_restrained_S_all 1.045
_refine_ls_R_factor_all 0.0846
_refine_ls_R_factor_gt 0.0631
_refine_ls_shift/su_max 0.086
_refine_ls_shift/su_mean 0.002
_refine_ls_structure_factor_coef Fsqd
_refine_ls_weighting_details 'calc w=1/[\s^2^(Fo^2^)+(0.0815P)^2^+2.3471P] where P=(Fo^2^+2Fc^2^)/3'
_refine_ls_weighting_scheme calc
_refine_ls_wR_factor_gt 0.1594
_refine_ls_wR_factor_ref 0.1736
_reflns_number_gt 11362
_reflns_number_total 15097
_reflns_threshold_expression >2sigma(I)
_cod_data_source_file b606998c.txt
_cod_depositor_comments
;
The following automatic conversions were performed:
'_symmetry_cell_setting' value 'Triclinic' changed to 'triclinic'
according to '/home/saulius/struct/CIF-dictionaries/cif_core.dic'
dictionary named 'cif_core.dic' version 2.4.1 from 2010-06-29.

Automatic conversion script
Id: cif_fix_enum 1527 2010-12-29 10:47:43Z saulius 
;
_cod_original_sg_symbol_H-M P-1
_cod_database_code 7101399

loop_
_symmetry_equiv_pos_as_xyz
'x, y, z'
'-x, -y, -z'

loop_
_atom_site_label
_atom_site_type_symbol
_atom_site_fract_x
_atom_site_fract_y
_atom_site_fract_z
_atom_site_U_iso_or_equiv
_atom_site_adp_type
_atom_site_occupancy
_atom_site_symmetry_multiplicity
_atom_site_calc_flag
_atom_site_refinement_flags
_atom_site_disorder_assembly
_atom_site_disorder_group
S1 S 0.52783(5) 0.70991(4) 0.26558(2) 0.02848(13) Uani 1 1 d . . .
O1 O 0.64773(16) 0.69322(14) 0.23047(7) 0.0434(4) Uani 1 1 d . . .
O2 O 0.42601(16) 0.72655(14) 0.22866(7) 0.0407(4) Uani 1 1 d . . .
O3 O 0.50290(16) 0.61891(14) 0.30497(7) 0.0420(4) Uani 1 1 d . . .
O4 O 0.53244(16) 0.80097(14) 0.29905(8) 0.0431(4) Uani 1 1 d . . .
N1 N 0.34431(18) 0.60725(16) 0.14421(8) 0.0331(4) Uani 1 1 d . . .
H1N H 0.398(3) 0.612(2) 0.1696(13) 0.059(9) Uiso 1 1 d . . .
N2 N 0.52969(18) 0.75387(15) 0.10284(8) 0.0321(4) Uani 1 1 d . . .
H2N H 0.501(3) 0.761(2) 0.1391(13) 0.054(9) Uiso 1 1 d . . .
N3 N 0.73033(17) 0.85038(15) 0.15440(7) 0.0297(4) Uani 1 1 d . A .
H3N H 0.708(3) 0.796(2) 0.1752(12) 0.045(8) Uiso 1 1 d . . .
N4 N 0.77288(18) 0.90220(15) 0.27155(8) 0.0284(4) Uani 1 1 d . A .
H4N H 0.702(3) 0.885(2) 0.2727(10) 0.031(7) Uiso 1 1 d . . .
N5 N 0.67911(16) 0.83700(14) 0.38670(7) 0.0252(4) Uani 1 1 d . A .
H5N H 0.654(3) 0.795(2) 0.3620(11) 0.041(7) Uiso 1 1 d . . .
N6 N 0.44594(15) 0.74711(13) 0.42655(7) 0.0228(3) Uani 1 1 d . A .
H6N H 0.451(3) 0.767(2) 0.3905(12) 0.041(7) Uiso 1 1 d . . .
N7 N 0.28573(16) 0.60704(13) 0.37564(7) 0.0234(3) Uani 1 1 d . A .
H7N H 0.358(3) 0.607(2) 0.3549(12) 0.043(7) Uiso 1 1 d . . .
N8 N 0.22890(17) 0.57026(15) 0.25736(7) 0.0277(4) Uani 1 1 d . A .
H8N H 0.275(3) 0.622(2) 0.2542(11) 0.039(7) Uiso 1 1 d . . .
C1 C 0.2313(2) 0.56176(18) 0.15589(9) 0.0319(5) Uani 1 1 d . A .
C2 C 0.1741(2) 0.57021(18) 0.10486(9) 0.0328(5) Uani 1 1 d . . .
C3 C 0.2569(2) 0.61927(18) 0.06305(9) 0.0317(5) Uani 1 1 d . . .
C4 C 0.3645(2) 0.64183(18) 0.08819(9) 0.0308(5) Uani 1 1 d . . .
C5 C 0.4739(2) 0.69602(18) 0.06736(9) 0.0305(5) Uani 1 1 d . . .
C6 C 0.5460(2) 0.70272(18) 0.01390(9) 0.0316(5) Uani 1 1 d . . .
C7 C 0.6434(2) 0.76818(19) 0.01776(9) 0.0326(5) Uani 1 1 d . . .
C8 C 0.6302(2) 0.80159(19) 0.07339(9) 0.0325(5) Uani 1 1 d . . .
C9 C 0.7038(2) 0.86977(18) 0.09914(9) 0.0330(5) Uani 1 1 d . A .
C10 C 0.7576(3) 0.9631(2) 0.07838(10) 0.0407(6) Uani 1 1 d . . .
C11 C 0.8206(3) 0.9977(2) 0.12113(10) 0.0413(6) Uani 1 1 d . A .
C12 C 0.8052(2) 0.92489(18) 0.16788(9) 0.0326(5) Uani 1 1 d . . .
C13 C 0.8495(2) 0.92333(17) 0.22250(9) 0.0305(5) Uani 1 1 d . A .
C14 C 0.9685(2) 0.94452(18) 0.23754(9) 0.0327(5) Uani 1 1 d . . .
C15 C 0.95942(19) 0.93992(17) 0.29684(9) 0.0283(4) Uani 1 1 d . A .
C16 C 0.83476(19) 0.91642(16) 0.31758(9) 0.0265(4) Uani 1 1 d . . .
C17 C 0.77039(18) 0.90740(15) 0.37370(9) 0.0250(4) Uani 1 1 d . A .
C18 C 0.77216(19) 0.96373(15) 0.42235(9) 0.0253(4) Uani 1 1 d . . .
C19 C 0.68329(18) 0.92323(15) 0.46473(8) 0.0242(4) Uani 1 1 d . A .
C20 C 0.62588(18) 0.84267(15) 0.44180(8) 0.0230(4) Uani 1 1 d . . .
C21 C 0.52551(18) 0.77757(15) 0.46313(8) 0.0228(4) Uani 1 1 d . A .
C22 C 0.48815(18) 0.73038(16) 0.51735(8) 0.0237(4) Uani 1 1 d . . .
C23 C 0.38298(18) 0.67381(15) 0.51294(8) 0.0233(4) Uani 1 1 d . A .
C24 C 0.35608(18) 0.68642(15) 0.45613(8) 0.0223(4) Uani 1 1 d . . .
C25 C 0.26119(18) 0.64343(15) 0.42884(8) 0.0224(4) Uani 1 1 d . A .
C26 C 0.13224(18) 0.63071(16) 0.44717(8) 0.0243(4) Uani 1 1 d . . .
C27 C 0.08208(18) 0.58281(16) 0.40487(9) 0.0254(4) Uani 1 1 d . A .
C28 C 0.18010(18) 0.56640(15) 0.36081(8) 0.0231(4) Uani 1 1 d . . .
C29 C 0.17516(18) 0.52416(16) 0.30736(8) 0.0255(4) Uani 1 1 d . A .
C30 C 0.10852(19) 0.44050(17) 0.29402(9) 0.0281(4) Uani 1 1 d . . .
C31 C 0.1156(2) 0.44175(18) 0.23510(9) 0.0322(5) Uani 1 1 d . A .
C32 C 0.1910(2) 0.52409(18) 0.21235(9) 0.0308(5) Uani 1 1 d . . .
C41 C 0.0406(2) 0.5487(2) 0.09765(10) 0.0416(6) Uani 1 1 d . . .
H41A H 0.0300 0.4743 0.1041 0.050 Uiso 1 1 calc R . .
H41B H 0.0260 0.5683 0.0583 0.050 Uiso 1 1 calc R . .
C42 C -0.0578(3) 0.6045(3) 0.13688(14) 0.0617(8) Uani 1 1 d . . .
H42A H -0.0495 0.6784 0.1304 0.093 Uiso 1 1 calc R . .
H42B H -0.0463 0.5838 0.1760 0.093 Uiso 1 1 calc R . .
H42C H -0.1406 0.5870 0.1294 0.093 Uiso 1 1 calc R . .
C43 C 0.2267(2) 0.6564(2) 0.00435(10) 0.0414(6) Uani 1 1 d . . .
H43A H 0.2910 0.7033 -0.0126 0.050 Uiso 1 1 calc R . .
H43B H 0.1464 0.6962 0.0079 0.050 Uiso 1 1 calc R . .
C44 C 0.2184(3) 0.5715(3) -0.03621(11) 0.0607(9) Uani 1 1 d . . .
H44A H 0.2975 0.5318 -0.0406 0.091 Uiso 1 1 calc R . .
H44B H 0.2003 0.6025 -0.0729 0.091 Uiso 1 1 calc R . .
H44C H 0.1520 0.5264 -0.0209 0.091 Uiso 1 1 calc R . .
C45 C 0.5352(3) 0.6394(2) -0.03564(10) 0.0415(6) Uani 1 1 d . . .
H45A H 0.4702 0.5896 -0.0244 0.050 Uiso 1 1 calc R . .
H45B H 0.6147 0.6001 -0.0442 0.050 Uiso 1 1 calc R . .
C46 C 0.5036(3) 0.7005(3) -0.09003(11) 0.0599(8) Uani 1 1 d . . .
H46A H 0.4212 0.7347 -0.0833 0.090 Uiso 1 1 calc R . .
H46B H 0.5039 0.6539 -0.1201 0.090 Uiso 1 1 calc R . .
H46C H 0.5655 0.7518 -0.1011 0.090 Uiso 1 1 calc R . .
C47 C 0.7534(2) 0.7845(2) -0.02680(10) 0.0420(6) Uani 1 1 d . . .
H47A H 0.7362 0.7545 -0.0616 0.050 Uiso 1 1 calc R . .
H47B H 0.7614 0.8588 -0.0354 0.050 Uiso 1 1 calc R . .
C48 C 0.8752(3) 0.7388(3) -0.01034(15) 0.0732(10) Uani 1 1 d . . .
H48A H 0.8959 0.7710 0.0228 0.110 Uiso 1 1 calc R . .
H48B H 0.9405 0.7505 -0.0415 0.110 Uiso 1 1 calc R . .
H48C H 0.8684 0.6652 -0.0015 0.110 Uiso 1 1 calc R . .
C49 C 0.7223(10) 1.0261(7) 0.0238(3) 0.0314(17) Uani 0.50 1 d P A -1
H49A H 0.6646 0.9871 0.0054 0.038 Uiso 0.50 1 calc PR A -1
H49B H 0.6789 1.0913 0.0344 0.038 Uiso 0.50 1 calc PR A -1
C50 C 0.8377(6) 1.0489(5) -0.0181(2) 0.0524(15) Uani 0.50 1 d P A -1
H50A H 0.8116 1.0833 -0.0527 0.079 Uiso 0.50 1 calc PR A -1
H50B H 0.8837 0.9847 -0.0269 0.079 Uiso 0.50 1 calc PR A -1
H50C H 0.8911 1.0931 -0.0014 0.079 Uiso 0.50 1 calc PR A -1
C49B C 0.7634(14) 1.0190(13) 0.0219(7) 0.085(6) Uani 0.50 1 d P A -2
H49C H 0.8056 1.0837 0.0227 0.102 Uiso 0.50 1 calc PR A -2
H49D H 0.8120 0.9770 -0.0063 0.102 Uiso 0.50 1 calc PR A -2
C50B C 0.6355(11) 1.0413(8) 0.0058(4) 0.097(3) Uani 0.50 1 d P A -2
H50D H 0.5863 1.0799 0.0348 0.145 Uiso 0.50 1 calc PR A -2
H50E H 0.5963 0.9770 0.0023 0.145 Uiso 0.50 1 calc PR A -2
H50F H 0.6400 1.0818 -0.0302 0.145 Uiso 0.50 1 calc PR A -2
C51 C 0.8721(4) 1.1038(2) 0.12068(13) 0.0612(9) Uani 1 1 d . . .
H51A H 0.9613 1.0955 0.1257 0.073 Uiso 1 1 calc R A .
H51B H 0.8656 1.1390 0.0832 0.073 Uiso 1 1 calc R . .
C52 C 0.8098(5) 1.1712(3) 0.1645(2) 0.1078(17) Uani 1 1 d . A .
H52A H 0.7196 1.1710 0.1643 0.162 Uiso 1 1 calc R . .
H52B H 0.8372 1.2410 0.1562 0.162 Uiso 1 1 calc R . .
H52C H 0.8317 1.1456 0.2015 0.162 Uiso 1 1 calc R . .
C53 C 1.0872(2) 0.9541(3) 0.19774(12) 0.0524(7) Uani 1 1 d . A .
H53A H 1.1533 0.9767 0.2185 0.063 Uiso 1 1 calc R . .
H53B H 1.0734 1.0071 0.1674 0.063 Uiso 1 1 calc R . .
C54 C 1.1310(4) 0.8527(4) 0.1713(2) 0.1044(18) Uani 1 1 d . . .
H54A H 1.1339 0.7978 0.2010 0.157 Uiso 1 1 calc R A .
H54B H 1.2139 0.8597 0.1508 0.157 Uiso 1 1 calc R . .
H54C H 1.0729 0.8364 0.1452 0.157 Uiso 1 1 calc R . .
C55 C 1.0664(2) 0.94501(19) 0.33202(10) 0.0340(5) Uani 1 1 d . . .
H55A H 1.0322 0.9503 0.3718 0.041 Uiso 1 1 calc R A .
H55B H 1.1112 1.0078 0.3198 0.041 Uiso 1 1 calc R . .
C56 C 1.1596(2) 0.8523(2) 0.32802(13) 0.0464(6) Uani 1 1 d . A .
H56A H 1.1158 0.7895 0.3390 0.070 Uiso 1 1 calc R . .
H56B H 1.2230 0.8590 0.3532 0.070 Uiso 1 1 calc R . .
H56C H 1.1991 0.8496 0.2893 0.070 Uiso 1 1 calc R . .
C57 C 0.8370(2) 1.06284(18) 0.42561(11) 0.0364(5) Uani 1 1 d . A .
H57A H 0.9278 1.0484 0.4212 0.044 Uiso 1 1 calc R . .
H57B H 0.8135 1.0891 0.4632 0.044 Uiso 1 1 calc R . .
C58 C 0.8043(4) 1.1450(2) 0.38082(14) 0.0616(8) Uani 1 1 d . . .
H58A H 0.8354 1.1225 0.3435 0.092 Uiso 1 1 calc R A .
H58B H 0.8425 1.2087 0.3868 0.092 Uiso 1 1 calc R . .
H58C H 0.7140 1.1566 0.3834 0.092 Uiso 1 1 calc R . .
C59 C 0.6446(2) 0.96988(17) 0.52077(9) 0.0292(4) Uani 1 1 d . . .
H59A H 0.5661 0.9402 0.5379 0.035 Uiso 1 1 calc R A .
H59B H 0.6278 1.0442 0.5136 0.035 Uiso 1 1 calc R . .
C60 C 0.7411(2) 0.9538(2) 0.56367(10) 0.0402(6) Uani 1 1 d . A .
H60A H 0.7559 0.8805 0.5725 0.060 Uiso 1 1 calc R . .
H60B H 0.7095 0.9870 0.5981 0.060 Uiso 1 1 calc R . .
H60C H 0.8191 0.9837 0.5475 0.060 Uiso 1 1 calc R . .
C61 C 0.5606(2) 0.72453(18) 0.56807(9) 0.0332(5) Uani 1 1 d . A .
H61A H 0.5098 0.6923 0.6008 0.040 Uiso 1 1 calc R . .
H61B H 0.5769 0.7946 0.5771 0.040 Uiso 1 1 calc R . .
C62 C 0.6850(3) 0.6626(2) 0.55774(13) 0.0523(7) Uani 1 1 d . . .
H62A H 0.6697 0.5945 0.5466 0.078 Uiso 1 1 calc R A .
H62B H 0.7255 0.6562 0.5923 0.078 Uiso 1 1 calc R . .
H62C H 0.7389 0.6979 0.5277 0.078 Uiso 1 1 calc R . .
C63 C 0.32195(19) 0.59906(17) 0.55790(9) 0.0288(4) Uani 1 1 d . . .
H63A H 0.2457 0.5759 0.5447 0.035 Uiso 1 1 calc R A .
H63B H 0.2966 0.6357 0.5923 0.035 Uiso 1 1 calc R . .
C64 C 0.4042(2) 0.5044(2) 0.57321(11) 0.0416(6) Uani 1 1 d . A .
H64A H 0.4250 0.4645 0.5401 0.062 Uiso 1 1 calc R . .
H64B H 0.3594 0.4622 0.6034 0.062 Uiso 1 1 calc R . .
H64C H 0.4806 0.5262 0.5859 0.062 Uiso 1 1 calc R . .
C65 C 0.05851(19) 0.68009(18) 0.49686(9) 0.0296(4) Uani 1 1 d . A .
H65A H 0.1148 0.6907 0.5253 0.036 Uiso 1 1 calc R . .
H65B H -0.0057 0.6335 0.5143 0.036 Uiso 1 1 calc R . .
C66 C -0.0042(2) 0.7832(2) 0.47915(11) 0.0431(6) Uani 1 1 d . . .
H66A H 0.0591 0.8297 0.4620 0.065 Uiso 1 1 calc R A .
H66B H -0.0497 0.8130 0.5123 0.065 Uiso 1 1 calc R . .
H66C H -0.0621 0.7727 0.4519 0.065 Uiso 1 1 calc R . .
C67 C -0.05563(19) 0.57060(18) 0.40098(10) 0.0321(5) Uani 1 1 d . . .
H67A H -0.1038 0.5917 0.4362 0.039 Uiso 1 1 calc R A .
H67B H -0.0695 0.4975 0.3976 0.039 Uiso 1 1 calc R . .
C68 C -0.1047(2) 0.6338(2) 0.35075(12) 0.0460(6) Uani 1 1 d . A .
H68A H -0.0919 0.7063 0.3539 0.069 Uiso 1 1 calc R . .
H68B H -0.1935 0.6237 0.3509 0.069 Uiso 1 1 calc R . .
H68C H -0.0599 0.6114 0.3156 0.069 Uiso 1 1 calc R . .
C69 C 0.0553(2) 0.35775(18) 0.33601(10) 0.0341(5) Uani 1 1 d . A .
H69A H -0.0333 0.3516 0.3312 0.041 Uiso 1 1 calc R . .
H69B H 0.0595 0.3787 0.3745 0.041 Uiso 1 1 calc R . .
C70 C 0.1233(3) 0.2526(2) 0.32969(12) 0.0540(7) Uani 1 1 d . . .
H70A H 0.1083 0.2262 0.2940 0.081 Uiso 1 1 calc R A .
H70B H 0.0924 0.2052 0.3609 0.081 Uiso 1 1 calc R . .
H70C H 0.2126 0.2594 0.3301 0.081 Uiso 1 1 calc R . .
C71 C 0.0606(3) 0.3619(2) 0.20350(10) 0.0447(6) Uani 1 1 d . . .
H71A H 0.0101 0.3168 0.2308 0.054 Uiso 1 1 calc R A .
H71B H 0.0046 0.3969 0.1777 0.054 Uiso 1 1 calc R . .
C72 C 0.1573(4) 0.2970(3) 0.16986(15) 0.0751(11) Uani 1 1 d . A .
H72A H 0.2072 0.3409 0.1423 0.113 Uiso 1 1 calc R . .
H72B H 0.1162 0.2479 0.1502 0.113 Uiso 1 1 calc R . .
H72C H 0.2113 0.2601 0.1952 0.113 Uiso 1 1 calc R . .
C101 C 0.6067(8) 0.4268(10) 0.2552(4) 0.320(18) Uani 0.574(4) 1 d PD B -1
H101 H 0.5929 0.4860 0.2789 0.384 Uiso 0.574(4) 1 calc PR B -1
H102 H 0.6421 0.4522 0.2172 0.384 Uiso 0.574(4) 1 calc PR B -1
Cl1 Cl 0.7130(3) 0.3394(2) 0.28355(9) 0.0830(7) Uani 0.574(4) 1 d PD B -1
Cl2 Cl 0.4705(3) 0.3762(3) 0.25082(16) 0.1540(15) Uani 0.574(4) 1 d PD B -1
C102 C 0.6515(17) 0.4388(9) 0.2424(4) 0.134(8) Uani 0.426(4) 1 d P B -2
H103 H 0.5725 0.4121 0.2609 0.161 Uiso 0.426(4) 1 calc PR B -2
H104 H 0.6545 0.5085 0.2552 0.161 Uiso 0.426(4) 1 calc PR B -2
Cl3 Cl 0.6322(5) 0.4546(3) 0.18522(14) 0.145(2) Uani 0.426(4) 1 d PD B -2
Cl4 Cl 0.7443(8) 0.3812(11) 0.2694(5) 0.287(6) Uani 0.426(4) 1 d PD B -2
C111 C 0.4647(10) -0.0009(11) 0.2042(9) 0.123(7) Uani 0.554(6) 1 d P C -1
H111 H 0.5548 0.0100 0.1989 0.147 Uiso 0.554(6) 1 calc PR C -1
H112 H 0.4534 -0.0735 0.2168 0.147 Uiso 0.554(6) 1 calc PR C -1
Cl11 Cl 0.4095(3) 0.0223(3) 0.14442(14) 0.0996(10) Uani 0.554(6) 1 d P C -1
Cl12 Cl 0.3897(4) 0.0808(3) 0.26031(16) 0.1293(15) Uani 0.554(6) 1 d P C -1
C112 C 0.4273(16) 0.0117(15) 0.2434(16) 0.215(16) Uani 0.446(6) 1 d P C -2
H113 H 0.4565 -0.0605 0.2494 0.258 Uiso 0.446(6) 1 calc PR C -2
H114 H 0.3368 0.0155 0.2551 0.258 Uiso 0.446(6) 1 calc PR C -2
Cl13 Cl 0.4485(12) 0.0416(9) 0.1796(7) 0.297(9) Uani 0.446(6) 1 d P C -2
Cl14 Cl 0.5009(6) 0.0865(5) 0.2890(4) 0.267(5) Uani 0.446(6) 1 d P C -2

loop_
_atom_site_aniso_label
_atom_site_aniso_U_11
_atom_site_aniso_U_22
_atom_site_aniso_U_33
_atom_site_aniso_U_23
_atom_site_aniso_U_13
_atom_site_aniso_U_12
S1 0.0281(3) 0.0342(3) 0.0239(2) -0.0018(2) -0.00247(19) -0.0088(2)
O1 0.0402(9) 0.0436(10) 0.0419(10) 0.0058(8) 0.0111(8) -0.0062(8)
O2 0.0443(9) 0.0449(10) 0.0373(9) -0.0064(7) -0.0178(8) -0.0068(8)
O3 0.0371(9) 0.0458(10) 0.0386(9) 0.0091(8) 0.0089(7) -0.0027(7)
O4 0.0434(10) 0.0460(10) 0.0443(10) -0.0161(8) -0.0132(8) -0.0081(8)
N1 0.0342(10) 0.0466(11) 0.0208(9) 0.0001(8) -0.0076(8) -0.0142(9)
N2 0.0348(10) 0.0406(11) 0.0219(9) -0.0025(8) -0.0026(8) -0.0124(8)
N3 0.0323(9) 0.0356(10) 0.0220(9) 0.0004(7) -0.0034(7) -0.0123(8)
N4 0.0252(9) 0.0348(10) 0.0267(9) -0.0021(7) -0.0044(7) -0.0112(8)
N5 0.0273(8) 0.0260(9) 0.0233(8) -0.0047(7) -0.0021(7) -0.0079(7)
N6 0.0229(8) 0.0257(8) 0.0200(8) -0.0012(7) -0.0027(6) -0.0035(6)
N7 0.0196(8) 0.0283(9) 0.0225(8) -0.0036(7) -0.0002(7) -0.0047(7)
N8 0.0294(9) 0.0323(10) 0.0229(9) -0.0018(7) -0.0042(7) -0.0126(8)
C1 0.0332(11) 0.0387(12) 0.0255(10) -0.0041(9) -0.0049(9) -0.0115(9)
C2 0.0334(11) 0.0394(12) 0.0273(11) -0.0014(9) -0.0077(9) -0.0091(9)
C3 0.0369(11) 0.0362(12) 0.0241(10) -0.0016(9) -0.0084(9) -0.0098(9)
C4 0.0353(11) 0.0357(12) 0.0226(10) -0.0015(8) -0.0054(8) -0.0083(9)
C5 0.0334(11) 0.0367(12) 0.0231(10) -0.0023(9) -0.0067(8) -0.0082(9)
C6 0.0361(11) 0.0374(12) 0.0224(10) -0.0023(9) -0.0052(9) -0.0069(9)
C7 0.0356(11) 0.0401(12) 0.0229(10) -0.0002(9) -0.0048(9) -0.0067(10)
C8 0.0341(11) 0.0409(12) 0.0232(10) 0.0004(9) -0.0043(9) -0.0100(10)
C9 0.0383(12) 0.0390(12) 0.0227(10) -0.0017(9) -0.0040(9) -0.0118(10)
C10 0.0553(15) 0.0409(13) 0.0269(11) 0.0033(10) -0.0057(10) -0.0167(11)
C11 0.0525(15) 0.0430(14) 0.0299(12) -0.0008(10) -0.0025(11) -0.0220(12)
C12 0.0328(11) 0.0388(12) 0.0274(11) -0.0039(9) -0.0018(9) -0.0134(9)
C13 0.0335(11) 0.0337(11) 0.0251(10) -0.0023(8) -0.0020(9) -0.0114(9)
C14 0.0322(11) 0.0367(12) 0.0302(11) -0.0029(9) -0.0026(9) -0.0127(9)
C15 0.0271(10) 0.0296(11) 0.0291(11) -0.0018(8) -0.0038(8) -0.0092(8)
C16 0.0282(10) 0.0252(10) 0.0273(10) -0.0014(8) -0.0057(8) -0.0069(8)
C17 0.0245(9) 0.0233(10) 0.0278(10) 0.0007(8) -0.0048(8) -0.0056(8)
C18 0.0251(9) 0.0238(10) 0.0284(10) -0.0027(8) -0.0073(8) -0.0026(8)
C19 0.0242(9) 0.0228(9) 0.0270(10) -0.0034(8) -0.0074(8) -0.0002(8)
C20 0.0234(9) 0.0234(9) 0.0227(9) -0.0028(7) -0.0037(7) -0.0010(7)
C21 0.0226(9) 0.0235(9) 0.0230(9) -0.0053(7) -0.0040(7) 0.0002(7)
C22 0.0242(9) 0.0259(10) 0.0212(9) -0.0029(7) -0.0030(7) 0.0010(8)
C23 0.0234(9) 0.0234(9) 0.0229(9) -0.0015(7) -0.0031(7) 0.0009(7)
C24 0.0207(9) 0.0237(9) 0.0223(9) -0.0027(7) -0.0003(7) -0.0015(7)
C25 0.0235(9) 0.0231(9) 0.0205(9) -0.0021(7) -0.0019(7) -0.0018(7)
C26 0.0231(9) 0.0261(10) 0.0230(9) 0.0009(8) -0.0010(7) -0.0017(8)
C27 0.0238(9) 0.0265(10) 0.0258(10) 0.0001(8) -0.0015(8) -0.0052(8)
C28 0.0232(9) 0.0229(9) 0.0240(9) -0.0011(7) -0.0035(7) -0.0056(7)
C29 0.0243(9) 0.0285(10) 0.0239(10) -0.0012(8) -0.0025(8) -0.0051(8)
C30 0.0282(10) 0.0304(11) 0.0267(10) -0.0016(8) -0.0037(8) -0.0085(8)
C31 0.0349(11) 0.0366(12) 0.0273(11) -0.0046(9) -0.0060(9) -0.0111(9)
C32 0.0314(11) 0.0388(12) 0.0237(10) -0.0031(9) -0.0051(8) -0.0095(9)
C41 0.0377(13) 0.0557(16) 0.0343(12) 0.0039(11) -0.0119(10) -0.0185(11)
C42 0.0362(14) 0.086(2) 0.064(2) -0.0058(17) -0.0090(13) -0.0066(15)
C43 0.0432(13) 0.0532(15) 0.0301(12) 0.0095(11) -0.0134(10) -0.0182(12)
C44 0.070(2) 0.089(2) 0.0295(13) -0.0021(14) -0.0174(13) -0.0375(18)
C45 0.0465(14) 0.0506(15) 0.0291(12) -0.0104(10) -0.0012(10) -0.0133(12)
C46 0.0650(19) 0.092(2) 0.0260(13) -0.0013(14) -0.0089(12) -0.0268(17)
C47 0.0404(13) 0.0566(16) 0.0287(12) -0.0017(11) 0.0014(10) -0.0126(12)
C48 0.0487(17) 0.102(3) 0.061(2) 0.0176(19) 0.0082(15) 0.0075(18)
C49 0.051(5) 0.031(3) 0.014(2) 0.016(2) -0.014(2) -0.016(3)
C50 0.082(4) 0.056(3) 0.020(2) 0.012(2) 0.005(2) -0.041(3)
C49B 0.097(12) 0.078(7) 0.091(9) -0.002(6) -0.051(8) -0.013(7)
C50B 0.134(9) 0.089(6) 0.065(5) 0.014(4) -0.020(6) 0.012(6)
C51 0.090(2) 0.0493(17) 0.0484(16) 0.0029(13) -0.0104(16) -0.0389(17)
C52 0.144(4) 0.045(2) 0.137(4) -0.020(2) -0.009(3) -0.019(2)
C53 0.0376(13) 0.083(2) 0.0383(14) -0.0086(14) 0.0030(11) -0.0253(14)
C54 0.054(2) 0.157(5) 0.108(3) -0.086(3) 0.021(2) -0.020(2)
C55 0.0302(11) 0.0396(12) 0.0342(12) -0.0038(10) -0.0078(9) -0.0091(9)
C56 0.0365(13) 0.0460(15) 0.0579(17) 0.0002(12) -0.0114(12) -0.0039(11)
C57 0.0345(12) 0.0312(12) 0.0447(13) -0.0089(10) -0.0018(10) -0.0108(9)
C58 0.094(2) 0.0278(13) 0.0623(19) -0.0011(13) -0.0030(17) -0.0140(14)
C59 0.0302(10) 0.0307(11) 0.0282(10) -0.0090(8) -0.0066(8) 0.0006(9)
C60 0.0413(13) 0.0503(15) 0.0323(12) -0.0128(11) -0.0124(10) -0.0020(11)
C61 0.0377(12) 0.0376(12) 0.0263(11) 0.0000(9) -0.0108(9) -0.0082(10)
C62 0.0421(14) 0.0578(17) 0.0603(18) 0.0045(14) -0.0248(13) -0.0018(13)
C63 0.0272(10) 0.0316(11) 0.0264(10) 0.0023(8) -0.0006(8) -0.0020(8)
C64 0.0395(13) 0.0378(13) 0.0444(14) 0.0110(11) -0.0002(11) -0.0005(10)
C65 0.0252(10) 0.0395(12) 0.0235(10) -0.0039(9) -0.0002(8) 0.0001(9)
C66 0.0441(14) 0.0427(14) 0.0422(14) -0.0116(11) -0.0042(11) 0.0105(11)
C67 0.0223(10) 0.0363(12) 0.0380(12) -0.0037(9) -0.0009(9) -0.0076(9)
C68 0.0291(12) 0.0505(15) 0.0588(17) 0.0027(13) -0.0114(11) -0.0009(11)
C69 0.0394(12) 0.0332(12) 0.0305(11) 0.0024(9) -0.0052(9) -0.0141(10)
C70 0.082(2) 0.0346(14) 0.0475(16) -0.0001(12) -0.0168(15) -0.0052(14)
C71 0.0609(16) 0.0466(14) 0.0302(12) -0.0054(10) -0.0078(11) -0.0260(13)
C72 0.092(3) 0.070(2) 0.064(2) -0.0335(18) 0.0195(19) -0.032(2)
C101 0.20(2) 0.51(5) 0.23(2) -0.12(2) 0.062(17) 0.15(2)
Cl1 0.0964(16) 0.0932(14) 0.0583(10) -0.0047(9) -0.0221(10) 0.0336(11)
Cl2 0.116(2) 0.169(3) 0.193(3) -0.073(3) -0.056(2) 0.0152(19)
C102 0.226(16) 0.089(7) 0.050(5) 0.033(5) 0.056(7) 0.129(9)
Cl3 0.248(5) 0.119(3) 0.085(2) -0.0237(18) -0.071(3) -0.011(3)
Cl4 0.153(6) 0.410(17) 0.289(11) -0.054(10) -0.002(7) 0.051(9)
C111 0.047(5) 0.087(8) 0.233(19) -0.073(12) 0.011(7) 0.028(5)
Cl11 0.0847(15) 0.0875(16) 0.116(2) 0.0162(13) 0.0241(13) -0.0098(11)
Cl12 0.126(3) 0.111(2) 0.154(3) -0.041(2) -0.011(2) -0.0047(19)
C112 0.082(11) 0.091(13) 0.45(4) 0.14(2) -0.039(19) 0.011(9)
Cl13 0.267(11) 0.214(10) 0.371(18) 0.094(11) 0.084(11) -0.052(8)
Cl14 0.145(5) 0.175(5) 0.477(13) -0.146(7) 0.071(7) -0.043(4)

loop_
_atom_type_symbol
_atom_type_description
_atom_type_scat_dispersion_real
_atom_type_scat_dispersion_imag
_atom_type_scat_source
C C 0.0033 0.0016 'International Tables Vol C Tables 4.2.6.8 and 6.1.1.4'
H H 0.0000 0.0000 'International Tables Vol C Tables 4.2.6.8 and 6.1.1.4'
N N 0.0061 0.0033 'International Tables Vol C Tables 4.2.6.8 and 6.1.1.4'
O O 0.0106 0.0060 'International Tables Vol C Tables 4.2.6.8 and 6.1.1.4'
S S 0.1246 0.1234 'International Tables Vol C Tables 4.2.6.8 and 6.1.1.4'
Cl Cl 0.1484 0.1585 'International Tables Vol C Tables 4.2.6.8 and 6.1.1.4'

loop_
_geom_angle_atom_site_label_1
_geom_angle_atom_site_label_2
_geom_angle_atom_site_label_3
_geom_angle
O1 S1 O3 109.70(10)
O1 S1 O4 110.00(11)
O3 S1 O4 108.70(11)
O1 S1 O2 109.49(11)
O3 S1 O2 109.34(11)
O4 S1 O2 109.59(10)
S1 O1 H3N 120.7(9)
S1 O2 H1N 119.8(9)
S1 O2 H8N 111.7(7)
H1N O2 H8N 63.4(11)
S1 O2 H2N 111.4(8)
H1N O2 H2N 63.6(11)
H8N O2 H2N 123.0(11)
S1 O3 H7N 123.2(9)
S1 O4 H5N 119.0(8)
S1 O4 H4N 111.5(7)
H5N O4 H4N 67.1(10)
S1 O4 H6N 110.9(7)
H5N O4 H6N 62.0(10)
H4N O4 H6N 124.7(10)
C4 N1 C1 111.07(18)
C8 N2 C5 110.04(18)
C12 N3 C9 109.38(19)
C13 N4 C16 109.85(18)
C20 N5 C17 110.88(17)
C24 N6 C21 109.74(16)
C28 N7 C25 109.63(16)
C29 N8 C32 109.60(17)
N1 C1 C2 106.85(19)
N1 C1 C32 119.71(19)
C2 C1 C32 133.3(2)
C3 C2 C1 107.44(19)
C3 C2 C41 124.4(2)
C1 C2 C41 127.4(2)
C2 C3 C4 108.04(19)
C2 C3 C43 125.1(2)
C4 C3 C43 126.2(2)
N1 C4 C3 106.57(19)
N1 C4 C5 120.47(19)
C3 C4 C5 132.8(2)
N2 C5 C6 107.47(19)
N2 C5 C4 120.18(19)
C6 C5 C4 132.3(2)
C7 C6 C5 107.34(19)
C7 C6 C45 124.9(2)
C5 C6 C45 127.1(2)
C6 C7 C8 107.76(19)
C6 C7 C47 125.0(2)
C8 C7 C47 126.5(2)
N2 C8 C7 107.28(19)
N2 C8 C9 122.4(2)
C7 C8 C9 130.3(2)
N3 C9 C10 107.55(19)
N3 C9 C8 121.1(2)
C10 C9 C8 131.3(2)
C11 C10 C9 107.7(2)
C11 C10 C49B 120.7(7)
C9 C10 C49B 131.4(7)
C11 C10 C49 127.2(4)
C9 C10 C49 123.5(4)
C49B C10 C49 16.6(8)
C10 C11 C12 107.3(2)
C10 C11 C51 125.0(2)
C12 C11 C51 126.6(2)
N3 C12 C11 107.91(19)
N3 C12 C13 121.7(2)
C11 C12 C13 130.3(2)
N4 C13 C14 107.77(18)
N4 C13 C12 121.86(19)
C14 C13 C12 130.3(2)
C15 C14 C13 107.27(19)
C15 C14 C53 126.0(2)
C13 C14 C53 126.2(2)
C14 C15 C16 107.43(18)
C14 C15 C55 126.06(19)
C16 C15 C55 126.06(19)
N4 C16 C15 107.47(18)
N4 C16 C17 120.25(18)
C15 C16 C17 132.28(19)
N5 C17 C18 106.82(17)
N5 C17 C16 119.77(18)
C18 C17 C16 133.22(18)
C19 C18 C17 107.78(17)
C19 C18 C57 124.34(19)
C17 C18 C57 126.82(19)
C18 C19 C20 107.58(17)
C18 C19 C59 124.53(18)
C20 C19 C59 127.26(18)
N5 C20 C19 106.88(17)
N5 C20 C21 119.52(17)
C19 C20 C21 133.43(18)
N6 C21 C22 107.38(17)
N6 C21 C20 119.65(17)
C22 C21 C20 132.93(18)
C23 C22 C21 107.62(17)
C23 C22 C61 124.96(18)
C21 C22 C61 126.51(18)
C22 C23 C24 107.66(17)
C22 C23 C63 126.30(18)
C24 C23 C63 125.35(18)
N6 C24 C23 107.52(17)
N6 C24 C25 121.97(17)
C23 C24 C25 130.43(18)
N7 C25 C26 107.56(17)
N7 C25 C24 121.84(17)
C26 C25 C24 130.60(18)
C27 C26 C25 107.43(17)
C27 C26 C65 125.88(18)
C25 C26 C65 125.51(18)
C26 C27 C28 107.44(17)
C26 C27 C67 126.06(19)
C28 C27 C67 125.42(19)
N7 C28 C27 107.81(17)
N7 C28 C29 122.99(18)
C27 C28 C29 129.00(18)
N8 C29 C30 107.84(18)
N8 C29 C28 122.25(18)
C30 C29 C28 129.58(18)
C31 C30 C29 107.41(18)
C31 C30 C69 126.76(19)
C29 C30 C69 125.36(19)
C30 C31 C32 107.67(19)
C30 C31 C71 124.1(2)
C32 C31 C71 128.0(2)
N8 C32 C31 107.27(18)
N8 C32 C1 119.69(19)
C31 C32 C1 133.0(2)
C2 C41 C42 114.7(2)
C3 C43 C44 115.3(2)
C6 C45 C46 115.5(2)
C48 C47 C7 114.4(2)
C50 C49 C10 111.8(7)
C50B C49B C10 110.1(11)
C52 C51 C11 115.6(3)
C14 C53 C54 112.5(3)
C15 C55 C56 114.0(2)
C18 C57 C58 112.9(2)
C19 C59 C60 114.90(18)
C22 C61 C62 112.1(2)
C23 C63 C64 114.85(18)
C26 C65 C66 111.91(18)
C27 C67 C68 113.40(18)
C30 C69 C70 113.5(2)
C72 C71 C31 113.4(2)
Cl2 C101 Cl1 112.6(7)
Cl3 C102 Cl4 131.8(9)
Cl11 C111 Cl12 113.5(7)
Cl13 C112 Cl14 117.0(12)

loop_
_geom_bond_atom_site_label_1
_geom_bond_atom_site_label_2
_geom_bond_distance
S1 O1 1.4666(17)
S1 O3 1.4729(17)
S1 O4 1.4782(17)
S1 O2 1.4786(17)
O1 H3N 1.89(3)
O2 H1N 2.17(3)
O2 H8N 2.18(3)
O2 H2N 2.21(3)
O3 H7N 1.85(3)
O4 H5N 2.09(3)
O4 H4N 2.18(3)
O4 H6N 2.27(3)
N1 C4 1.372(3)
N1 C1 1.371(3)
N2 C8 1.371(3)
N2 C5 1.376(3)
N3 C12 1.370(3)
N3 C9 1.379(3)
N4 C13 1.367(3)
N4 C16 1.373(3)
N5 C20 1.372(3)
N5 C17 1.373(3)
N6 C24 1.378(3)
N6 C21 1.379(3)
N7 C28 1.371(2)
N7 C25 1.373(3)
N8 C29 1.373(3)
N8 C32 1.374(3)
C1 C2 1.417(3)
C1 C32 1.423(3)
C2 C3 1.398(3)
C2 C41 1.508(3)
C3 C4 1.415(3)
C3 C43 1.509(3)
C4 C5 1.426(3)
C5 C6 1.409(3)
C6 C7 1.401(3)
C6 C45 1.502(3)
C7 C8 1.410(3)
C7 C47 1.507(3)
C8 C9 1.432(3)
C9 C10 1.406(3)
C10 C11 1.397(3)
C10 C49B 1.477(15)
C10 C49 1.558(7)
C11 C12 1.409(3)
C11 C51 1.513(4)
C12 C13 1.432(3)
C13 C14 1.415(3)
C14 C15 1.398(3)
C14 C53 1.503(3)
C15 C16 1.415(3)
C15 C55 1.505(3)
C16 C17 1.430(3)
C17 C18 1.414(3)
C18 C19 1.401(3)
C18 C57 1.509(3)
C19 C20 1.416(3)
C19 C59 1.507(3)
C20 C21 1.432(3)
C21 C22 1.412(3)
C22 C23 1.400(3)
C22 C61 1.505(3)
C23 C24 1.410(3)
C23 C63 1.509(3)
C24 C25 1.429(3)
C25 C26 1.419(3)
C26 C27 1.393(3)
C26 C65 1.506(3)
C27 C28 1.416(3)
C27 C67 1.512(3)
C28 C29 1.426(3)
C29 C30 1.408(3)
C30 C31 1.392(3)
C30 C69 1.505(3)
C31 C32 1.417(3)
C31 C71 1.507(3)
C41 C42 1.516(4)
C43 C44 1.528(4)
C45 C46 1.532(4)
C47 C48 1.491(4)
C49 C50 1.527(10)
C49B C50B 1.478(15)
C51 C52 1.484(6)
C53 C54 1.528(5)
C55 C56 1.526(4)
C57 C58 1.511(4)
C59 C60 1.534(3)
C61 C62 1.528(4)
C63 C64 1.525(3)
C65 C66 1.523(3)
C67 C68 1.530(3)
C69 C70 1.524(4)
C71 C72 1.497(4)
C101 Cl2 1.656(10)
C101 Cl1 1.727(8)
C102 Cl3 1.396(11)
C102 Cl4 1.404(15)
C111 Cl11 1.61(2)
C111 Cl12 1.847(12)
C112 Cl13 1.53(4)
C112 Cl14 1.78(3)

loop_
_geom_hbond_atom_site_label_D
_geom_hbond_atom_site_label_H
_geom_hbond_atom_site_label_A
_geom_hbond_distance_DH
_geom_hbond_distance_HA
_geom_hbond_distance_DA
_geom_hbond_angle_DHA
N1 H1N O2 0.89(3) 2.17(3) 2.864(2) 134(3)
N2 H2N O2 0.89(3) 2.21(3) 3.071(3) 163(3)
N3 H3N O1 0.87(3) 1.89(3) 2.746(3) 169(3)
N4 H4N O4 0.80(3) 2.18(3) 2.950(3) 160(2)
N5 H5N O4 0.90(3) 2.09(3) 2.833(2) 139(2)
N6 H6N O4 0.88(3) 2.27(3) 3.107(3) 161(2)
N7 H7N O3 0.87(3) 1.85(3) 2.718(2) 173(3)
N8 H8N O2 0.85(3) 2.18(3) 3.004(3) 163(3)
